data_7030886
loop_
_publ_author_name
'Zhang, Yuehong'
'Cao, Wei'
'Wang, Kang'
'Jiang, Jianzhuang'

_publ_section_title
;
 Constructing bis(porphyrinato) rare earth double-decker complexes
 involving N-confused porphyrin.
;
_journal_issue 24
_journal_name_full 'Dalton transactions (Cambridge, England : 2003)'
_journal_page_first 9152
_journal_page_last 9157
_journal_paper_doi 10.1039/c4dt00216d
_journal_volume 43
_journal_year 2014
_chemical_formula_sum 'C104 H85 Cl4 N8 Pr'
_chemical_formula_weight 1729.51
_chemical_name_systematic
; 
 ? 
;
_space_group_IT_number 14
_symmetry_cell_setting monoclinic
_symmetry_space_group_name_Hall '-P 2yn'
_symmetry_space_group_name_H-M 'P 1 21/n 1'
_atom_sites_solution_hydrogens geom
_atom_sites_solution_primary direct
_atom_sites_solution_secondary difmap
_audit_creation_method SHELXL-97
_cell_angle_alpha 90.00
_cell_angle_beta 108.506(4)
_cell_angle_gamma 90.00
_cell_formula_units_Z 8
_cell_length_a 21.9573(8)
_cell_length_b 31.7949(7)
_cell_length_c 32.7974(13)
_cell_measurement_reflns_used 6738
_cell_measurement_temperature 150(2)
_cell_measurement_theta_max 63.8593
_cell_measurement_theta_min 3.1193
_cell_volume 21712.9(14)
_computing_cell_refinement
;     
CrysAlisPro, Agilent Technologies,
Version 1.171.35.19 (release 27-10-2011 CrysAlis171 .NET)
(compiled Oct 27 2011,15:02:11) 
;
_computing_data_collection
;      
CrysAlisPro, Agilent Technologies,
Version 1.171.35.19 (release 27-10-2011 CrysAlis171 .NET)
(compiled Oct 27 2011,15:02:11)
;
_computing_data_reduction
;    
CrysAlisPro, Agilent Technologies,
Version 1.171.35.19 (release 27-10-2011 CrysAlis171 .NET)
(compiled Oct 27 2011,15:02:11) 
;
_computing_molecular_graphics SHELXTL
_computing_publication_material SHELXTL
_computing_structure_refinement 'SHELXL-97 (Sheldrick, 1997)'
_computing_structure_solution 'SHELXS-97 (Sheldrick, 1990)'
_diffrn_ambient_temperature 150(2)
_diffrn_detector_area_resol_mean 16.2141
_diffrn_measured_fraction_theta_full 0.988
_diffrn_measured_fraction_theta_max 0.988
_diffrn_measurement_device_type 'Xcalibur, Eos, Gemini'
_diffrn_measurement_method '\w scans'
_diffrn_radiation_monochromator graphite
_diffrn_radiation_source 'Enhance (Cu) X-ray Source'
_diffrn_radiation_type CuK\a
_diffrn_radiation_wavelength 1.54178
_diffrn_reflns_av_R_equivalents 0.0872
_diffrn_reflns_av_unetI/netI 0.1410
_diffrn_reflns_limit_h_max 25
_diffrn_reflns_limit_h_min -23
_diffrn_reflns_limit_k_max 36
_diffrn_reflns_limit_k_min -36
_diffrn_reflns_limit_l_max 36
_diffrn_reflns_limit_l_min -37
_diffrn_reflns_number 61304
_diffrn_reflns_theta_full 62.50
_diffrn_reflns_theta_max 62.50
_diffrn_reflns_theta_min 3.12
_exptl_absorpt_coefficient_mu 4.677
_exptl_absorpt_correction_T_max 1.00000
_exptl_absorpt_correction_T_min 0.63138
_exptl_absorpt_correction_type multi-scan
_exptl_absorpt_process_details
; 
CrysAlisPro, Agilent Technologies, 
Version 1.171.35.19 (release 27-10-2011 CrysAlis171 .NET) 
(compiled Oct 27 2011,15:02:11) 
Empirical absorption correction using spherical harmonics, 
 implemented in SCALE3 ABSPACK scaling algorithm. 
;
_exptl_crystal_colour purple
_exptl_crystal_density_diffrn 1.058
_exptl_crystal_density_method 'not measured'
_exptl_crystal_description block
_exptl_crystal_F_000 7136
_exptl_crystal_size_max 0.10
_exptl_crystal_size_mid 0.08
_exptl_crystal_size_min 0.05
_platon_squeeze_details ' '
_refine_diff_density_max 0.977
_refine_diff_density_min -1.497
_refine_diff_density_rms 0.087
_refine_ls_extinction_method none
_refine_ls_goodness_of_fit_ref 0.987
_refine_ls_hydrogen_treatment constr
_refine_ls_matrix_type fullcycle
_refine_ls_number_parameters 1915
_refine_ls_number_reflns 34233
_refine_ls_number_restraints 0
_refine_ls_restrained_S_all 0.987
_refine_ls_R_factor_all 0.1232
_refine_ls_R_factor_gt 0.0755
_refine_ls_shift/su_max 0.001
_refine_ls_shift/su_mean 0.000
_refine_ls_structure_factor_coef Fsqd
_refine_ls_weighting_details 'calc w=1/[\s^2^(Fo^2^)+(0.0501P)^2^+0.0000P] where P=(Fo^2^+2Fc^2^)/3'
_refine_ls_weighting_scheme calc
_refine_ls_wR_factor_gt 0.1627
_refine_ls_wR_factor_ref 0.1784
_reflns_number_gt 17851
_reflns_number_total 34233
_reflns_threshold_expression >2sigma(I)
_cod_data_source_file c4dt00216d2.cif
_cod_data_source_block Pr(NTClPP)(TBPP)
_cod_depositor_comments
;
The following automatic conversions were performed:

'_symmetry_cell_setting' value 'Monoclinic' changed to 'monoclinic'
according to
/usr/data/users/saulius/crontab/automatic-downloads/rss-feeds/RSC/lib/dictionaries/cif_core.dic
dictionary named 'cif_core.dic' version 2.4.2 from 2011-04-26.

Automatic conversion script
Id: cif_fix_values 2281 2013-09-26 08:29:07Z andrius 

 Adding full bibliography for 7030886.cif.
;
_cod_original_cell_volume 21712.9(13)
_cod_original_sg_symbol_H-M P2(1)/n
_cod_database_code 7030886

loop_
_symmetry_equiv_pos_as_xyz
'x, y, z'
'-x+1/2, y+1/2, -z+1/2'
'-x, -y, -z'
'x-1/2, -y-1/2, z-1/2'

loop_
_atom_site_label
_atom_site_type_symbol
_atom_site_fract_x
_atom_site_fract_y
_atom_site_fract_z
_atom_site_U_iso_or_equiv
_atom_site_adp_type
_atom_site_occupancy
_atom_site_symmetry_multiplicity
_atom_site_calc_flag
_atom_site_refinement_flags
Pr1 Pr 0.758001(18) 0.327750(11) 0.755842(13) 0.035 Uani 1 1 d .
Pr2 Pr 0.24731(2) 0.144924(12) 0.745570(16) 0.045 Uani 1 1 d .
N1 N 0.8215(4) 0.3865(2) 0.7247(2) 0.061 Uani 1 1 d .
N3 N 0.8793(3) 0.34303(17) 0.8064(2) 0.045 Uani 1 1 d .
N4 N 0.7735(3) 0.30680(19) 0.68019(19) 0.045 Uani 1 1 d .
N5 N 0.6508(3) 0.34217(16) 0.70145(17) 0.034 Uani 1 1 d .
N6 N 0.7122(3) 0.39262(18) 0.77813(18) 0.038 Uani 1 1 d .
N7 N 0.7502(3) 0.31719(17) 0.82849(18) 0.046 Uani 1 1 d .
N8 N 0.6860(2) 0.26617(16) 0.75229(18) 0.036 Uani 1 1 d .
N9 N 0.1958(3) 0.13460(19) 0.8025(2) 0.049 Uani 1 1 d .
N10 N 0.1777(3) 0.08143(19) 0.7271(2) 0.051 Uani 1 1 d .
N11 N 0.1668(3) 0.15590(18) 0.6729(2) 0.049 Uani 1 1 d .
N12 N 0.1817(3) 0.2090(2) 0.7483(2) 0.053 Uani 1 1 d .
N13 N 0.3410(3) 0.16680(18) 0.8175(2) 0.047 Uani 1 1 d .
N14 N 0.3390(4) 0.08553(19) 0.7781(3) 0.071 Uani 1 1 d .
N15 N 0.3110(3) 0.12366(19) 0.6919(2) 0.051 Uani 1 1 d .
C1 C 0.7007(4) 0.2352(2) 0.7817(2) 0.047 Uani 1 1 d .
C2 C 0.6790(4) 0.1950(2) 0.7617(3) 0.063 Uani 1 1 d .
H2 H 0.6851 0.1688 0.7750 0.075 Uiso 1 1 calc R
C3 C 0.6482(4) 0.2030(2) 0.7201(3) 0.056 Uani 1 1 d .
H3 H 0.6288 0.1834 0.6990 0.068 Uiso 1 1 calc R
C4 C 0.6510(3) 0.2486(2) 0.7142(2) 0.036 Uani 1 1 d .
C5 C 0.6185(3) 0.27036(19) 0.6761(2) 0.034 Uani 1 1 d .
C6 C 0.6158(3) 0.3137(2) 0.6720(2) 0.037 Uani 1 1 d .
C7 C 0.5723(3) 0.3357(2) 0.6361(2) 0.043 Uani 1 1 d .
H7 H 0.5448 0.3234 0.6114 0.052 Uiso 1 1 calc R
C8 C 0.5785(3) 0.3764(2) 0.6443(2) 0.047 Uani 1 1 d .
H8 H 0.5554 0.3979 0.6269 0.057 Uiso 1 1 calc R
C9 C 0.6283(3) 0.3814(2) 0.6858(2) 0.037 Uani 1 1 d .
C10 C 0.6466(3) 0.4201(2) 0.7075(2) 0.035 Uani 1 1 d .
C11 C 0.6874(3) 0.4241(2) 0.7502(2) 0.040 Uani 1 1 d .
C12 C 0.6993(3) 0.4641(2) 0.7727(2) 0.042 Uani 1 1 d .
H12 H 0.6867 0.4903 0.7603 0.050 Uiso 1 1 calc R
C13 C 0.7311(4) 0.4571(2) 0.8138(2) 0.047 Uani 1 1 d .
H13 H 0.7454 0.4772 0.8354 0.056 Uiso 1 1 calc R
C21 C 0.7325(3) 0.20142(15) 0.85470(17) 0.070 Uani 1 1 d G
C22 C 0.7912(3) 0.18567(19) 0.88039(19) 0.081 Uani 1 1 d G
H22 H 0.8290 0.1996 0.8817 0.097 Uiso 1 1 calc R
C23 C 0.7933(3) 0.14917(19) 0.90412(19) 0.099 Uani 1 1 d G
H23 H 0.8326 0.1386 0.9213 0.119 Uiso 1 1 calc R
C24 C 0.7367(4) 0.12841(16) 0.9022(2) 0.097 Uani 1 1 d G
C25 C 0.6780(3) 0.1442(2) 0.8765(2) 0.111 Uani 1 1 d G
H25 H 0.6402 0.1303 0.8752 0.134 Uiso 1 1 calc R
C26 C 0.6759(3) 0.18066(19) 0.8527(2) 0.093 Uani 1 1 d G
H26 H 0.6366 0.1912 0.8356 0.111 Uiso 1 1 calc R
C20 C 0.7289(4) 0.2400(2) 0.8277(2) 0.052 Uani 1 1 d .
C27 C 0.57530(19) 0.24423(12) 0.63865(11) 0.038 Uani 1 1 d G
C28 C 0.5277(2) 0.21827(13) 0.64432(11) 0.039 Uani 1 1 d G
H28 H 0.5201 0.2177 0.6706 0.047 Uiso 1 1 calc R
C29 C 0.49145(18) 0.19316(13) 0.61065(13) 0.043 Uani 1 1 d G
H29 H 0.4596 0.1758 0.6144 0.051 Uiso 1 1 calc R
C30 C 0.5028(2) 0.19400(13) 0.57131(12) 0.040 Uani 1 1 d G
C31 C 0.5504(2) 0.21996(15) 0.56565(11) 0.044 Uani 1 1 d G
H31 H 0.5581 0.2205 0.5393 0.053 Uiso 1 1 calc R
C32 C 0.58668(18) 0.24507(13) 0.59932(13) 0.041 Uani 1 1 d G
H32 H 0.6185 0.2624 0.5955 0.049 Uiso 1 1 calc R
C19 C 0.7491(4) 0.2779(2) 0.8483(2) 0.052 Uani 1 1 d .
C33 C 0.5747(3) 0.48343(16) 0.69696(14) 0.057 Uani 1 1 d G
H33 H 0.5667 0.4767 0.7224 0.068 Uiso 1 1 calc R
C34 C 0.6165(2) 0.45887(13) 0.68290(14) 0.049 Uani 1 1 d G
C35 C 0.6285(2) 0.46900(14) 0.64494(15) 0.049 Uani 1 1 d G
H35 H 0.6565 0.4526 0.6355 0.059 Uiso 1 1 calc R
C36 C 0.5988(2) 0.50369(15) 0.62104(14) 0.054 Uani 1 1 d G
H36 H 0.6068 0.5105 0.5956 0.065 Uiso 1 1 calc R
C37 C 0.5570(2) 0.52824(13) 0.63511(16) 0.057 Uani 1 1 d G
C38 C 0.5450(2) 0.51811(15) 0.67307(17) 0.076 Uani 1 1 d G
H38 H 0.5170 0.5345 0.6825 0.091 Uiso 1 1 calc R
C18 C 0.7669(4) 0.2838(2) 0.8944(2) 0.057 Uani 1 1 d .
H18 H 0.7700 0.2628 0.9147 0.068 Uiso 1 1 calc R
C40 C 0.7900(2) 0.41630(13) 0.89789(13) 0.048 Uani 1 1 d G
C41 C 0.74928(16) 0.44185(15) 0.91193(15) 0.054 Uani 1 1 d G
H41 H 0.7053 0.4417 0.8975 0.065 Uiso 1 1 calc R
C42 C 0.7742(2) 0.46765(15) 0.94756(15) 0.055 Uani 1 1 d G
H42 H 0.7470 0.4847 0.9569 0.066 Uiso 1 1 calc R
C43 C 0.8399(2) 0.46790(13) 0.96915(12) 0.047 Uani 1 1 d G
C44 C 0.88061(16) 0.44236(14) 0.95511(14) 0.050 Uani 1 1 d G
H44 H 0.9245 0.4425 0.9696 0.060 Uiso 1 1 calc R
C45 C 0.8557(2) 0.41656(13) 0.91948(14) 0.041 Uani 1 1 d G
H45 H 0.8829 0.3995 0.9101 0.049 Uiso 1 1 calc R
C17 C 0.7781(4) 0.3253(2) 0.9026(2) 0.051 Uani 1 1 d .
H17 H 0.7911 0.3381 0.9294 0.061 Uiso 1 1 calc R
C57 C 0.1619(3) 0.27963(18) 0.6139(2) 0.075 Uani 1 1 d G
H57 H 0.1969 0.2635 0.6132 0.090 Uiso 1 1 calc R
C58 C 0.1427(4) 0.3139(2) 0.5864(2) 0.107 Uani 1 1 d G
H58 H 0.1648 0.3207 0.5674 0.128 Uiso 1 1 calc R
C59 C 0.0904(4) 0.33800(18) 0.5874(2) 0.143 Uani 1 1 d G
C60 C 0.0573(3) 0.3279(2) 0.6159(2) 0.113 Uani 1 1 d G
H60 H 0.0223 0.3440 0.6166 0.135 Uiso 1 1 calc R
C61 C 0.0765(3) 0.2936(2) 0.6433(2) 0.083 Uani 1 1 d G
H61 H 0.0543 0.2869 0.6623 0.100 Uiso 1 1 calc R
C62 C 0.1288(3) 0.26951(16) 0.64231(17) 0.059 Uani 1 1 d G
C16 C 0.7662(3) 0.3454(2) 0.8621(2) 0.040 Uani 1 1 d .
C63 C 0.1726(2) 0.05305(16) 0.58183(19) 0.069 Uani 1 1 d G
H63 H 0.2058 0.0724 0.5865 0.083 Uiso 1 1 calc R
C64 C 0.1612(3) 0.02435(19) 0.54827(18) 0.083 Uani 1 1 d G
H64 H 0.1868 0.0245 0.5305 0.099 Uiso 1 1 calc R
C65 C 0.1115(3) -0.00461(16) 0.54125(16) 0.065 Uani 1 1 d G
C66 C 0.0732(2) -0.00488(15) 0.56781(19) 0.071 Uani 1 1 d G
H66 H 0.0399 -0.0243 0.5631 0.086 Uiso 1 1 calc R
C67 C 0.0845(2) 0.02382(18) 0.60137(16) 0.062 Uani 1 1 d G
H67 H 0.0589 0.0236 0.6191 0.074 Uiso 1 1 calc R
C68 C 0.1342(3) 0.05278(15) 0.60838(15) 0.053 Uani 1 1 d G
C15 C 0.7663(3) 0.3898(2) 0.8576(2) 0.039 Uani 1 1 d .
C69 C 0.1114(2) -0.00154(17) 0.81002(15) 0.068 Uani 1 1 d G
H69 H 0.0803 0.0075 0.7850 0.081 Uiso 1 1 calc R
C70 C 0.0996(2) -0.03606(17) 0.83241(18) 0.075 Uani 1 1 d G
H70 H 0.0606 -0.0502 0.8224 0.090 Uiso 1 1 calc R
C71 C 0.1462(2) -0.04952(14) 0.86974(17) 0.066 Uani 1 1 d G
C72 C 0.2045(2) -0.02845(15) 0.88468(15) 0.053 Uani 1 1 d G
H72 H 0.2357 -0.0375 0.9097 0.064 Uiso 1 1 calc R
C73 C 0.21633(19) 0.00607(15) 0.86229(17) 0.059 Uani 1 1 d G
H73 H 0.2554 0.0202 0.8723 0.071 Uiso 1 1 calc R
C74 C 0.1698(2) 0.01952(14) 0.82496(16) 0.050 Uani 1 1 d G
C14 C 0.7390(4) 0.4116(2) 0.8181(2) 0.040 Uani 1 1 d .
C75 C 0.2438(2) 0.23335(15) 0.90188(16) 0.056 Uani 1 1 d G
H75 H 0.2786 0.2160 0.9035 0.067 Uiso 1 1 calc R
C76 C 0.2432(2) 0.25710(17) 0.93733(13) 0.060 Uani 1 1 d G
H76 H 0.2776 0.2557 0.9627 0.072 Uiso 1 1 calc R
C77 C 0.1911(2) 0.28299(15) 0.93490(13) 0.049 Uani 1 1 d G
C78 C 0.1397(2) 0.28514(14) 0.89702(16) 0.055 Uani 1 1 d G
H78 H 0.1049 0.3025 0.8954 0.065 Uiso 1 1 calc R
C79 C 0.1404(2) 0.26138(15) 0.86157(13) 0.048 Uani 1 1 d G
H79 H 0.1059 0.2628 0.8362 0.058 Uiso 1 1 calc R
C80 C 0.1924(2) 0.23549(15) 0.86400(13) 0.051 Uani 1 1 d G
C81 C 0.1933(4) 0.2083(2) 0.8247(3) 0.054 Uani 1 1 d .
C82 C 0.1874(4) 0.2286(2) 0.7861(3) 0.052 Uani 1 1 d .
C83 C 0.1797(4) 0.2737(2) 0.7795(3) 0.058 Uani 1 1 d .
H83 H 0.1822 0.2937 0.8007 0.070 Uiso 1 1 calc R
C84 C 0.1682(4) 0.2817(3) 0.7361(3) 0.065 Uani 1 1 d .
H84 H 0.1631 0.3077 0.7224 0.078 Uiso 1 1 calc R
C85 C 0.1658(4) 0.2386(2) 0.7163(3) 0.050 Uani 1 1 d .
C86 C 0.1496(4) 0.2322(2) 0.6727(3) 0.054 Uani 1 1 d .
C87 C 0.1180(4) 0.1856(3) 0.6071(3) 0.065 Uani 1 1 d .
H87 H 0.1008 0.2059 0.5861 0.078 Uiso 1 1 calc R
C88 C 0.1191(4) 0.1435(3) 0.6006(3) 0.057 Uani 1 1 d .
H88 H 0.1035 0.1292 0.5746 0.069 Uiso 1 1 calc R
C89 C 0.1488(4) 0.1259(3) 0.6417(3) 0.056 Uani 1 1 d .
C90 C 0.1519(4) 0.0809(2) 0.6489(3) 0.052 Uani 1 1 d .
C91 C 0.1653(4) 0.0612(2) 0.6889(3) 0.056 Uani 1 1 d .
C92 C 0.1624(4) 0.0166(3) 0.6933(3) 0.062 Uani 1 1 d .
H92 H 0.1576 -0.0037 0.6720 0.075 Uiso 1 1 calc R
C93 C 0.1684(4) 0.0101(3) 0.7371(3) 0.059 Uani 1 1 d .
H93 H 0.1668 -0.0156 0.7503 0.070 Uiso 1 1 calc R
C94 C 0.1777(4) 0.0513(2) 0.7577(3) 0.050 Uani 1 1 d .
C95 C 0.1817(4) 0.0574(2) 0.8003(3) 0.049 Uani 1 1 d .
C96 C 0.1857(4) 0.0971(2) 0.8203(3) 0.048 Uani 1 1 d .
C97 C 0.1783(4) 0.1035(2) 0.8621(3) 0.058 Uani 1 1 d .
H97 H 0.1716 0.0828 0.8803 0.069 Uiso 1 1 calc R
C98 C 0.1829(4) 0.1450(2) 0.8696(3) 0.053 Uani 1 1 d .
H98 H 0.1803 0.1588 0.8940 0.064 Uiso 1 1 calc R
C99 C 0.1929(4) 0.1643(2) 0.8317(3) 0.050 Uani 1 1 d .
C1A C 0.8745(4) 0.2495(2) 0.8011(3) 0.058 Uani 1 1 d .
C2A C 0.9106(4) 0.2733(3) 0.8378(3) 0.071 Uani 1 1 d .
C3A C 0.9144(4) 0.3163(2) 0.8389(2) 0.049 Uani 1 1 d .
C4A C 0.9603(4) 0.3409(2) 0.8720(3) 0.052 Uani 1 1 d .
H4A H 0.9891 0.3307 0.8974 0.062 Uiso 1 1 calc R
C5A C 0.9534(3) 0.3810(2) 0.8588(2) 0.046 Uani 1 1 d .
H5A H 0.9773 0.4036 0.8734 0.055 Uiso 1 1 calc R
C6A C 0.9032(3) 0.3831(2) 0.8186(2) 0.043 Uani 1 1 d .
C7A C 0.8847(4) 0.4197(2) 0.7935(3) 0.045 Uani 1 1 d .
C8A C 0.8442(3) 0.4193(2) 0.7501(2) 0.038 Uani 1 1 d .
C9A C 0.8243(3) 0.4552(2) 0.7261(2) 0.038 Uani 1 1 d .
H9A H 0.8325 0.4827 0.7359 0.046 Uiso 1 1 calc R
C10A C 0.7908(4) 0.4435(2) 0.6858(3) 0.054 Uani 1 1 d .
H10A H 0.7712 0.4616 0.6631 0.065 Uiso 1 1 calc R
C11A C 0.7901(3) 0.4005(2) 0.6836(2) 0.043 Uani 1 1 d .
C12A C 0.7610(3) 0.3756(2) 0.6457(3) 0.045 Uani 1 1 d .
C13A C 0.7582(3) 0.3317(2) 0.64431(19) 0.039 Uani 1 1 d .
C14A C 0.7471(4) 0.3073(2) 0.6063(2) 0.048 Uani 1 1 d .
H14A H 0.7368 0.3174 0.5783 0.058 Uiso 1 1 calc R
C15A C 0.7544(4) 0.2659(2) 0.6188(3) 0.054 Uani 1 1 d .
H15A H 0.7494 0.2425 0.6011 0.065 Uiso 1 1 calc R
C16A C 0.7713(4) 0.2663(2) 0.6643(3) 0.052 Uani 1 1 d .
C17A C 0.7904(4) 0.2288(2) 0.6899(3) 0.059 Uani 1 1 d .
C21A C 0.8432(4) 0.2629(2) 0.7598(3) 0.069 Uani 1 1 d .
H21D H 0.8382 0.2909 0.7512 0.082 Uiso 1 1 calc R
C22A C 0.7412(2) 0.39841(15) 0.60382(12) 0.039 Uani 1 1 d G
C23A C 0.78599(18) 0.42319(16) 0.59306(15) 0.061 Uani 1 1 d G
H23A H 0.8277 0.4253 0.6119 0.073 Uiso 1 1 calc R
C24A C 0.7684(2) 0.44478(15) 0.55421(16) 0.067 Uani 1 1 d G
H24A H 0.7984 0.4614 0.5470 0.081 Uiso 1 1 calc R
C25A C 0.7061(3) 0.44160(15) 0.52612(12) 0.055 Uani 1 1 d G
C26A C 0.66131(19) 0.41683(16) 0.53688(14) 0.059 Uani 1 1 d G
H26A H 0.6196 0.4147 0.5181 0.071 Uiso 1 1 calc R
C27A C 0.6789(2) 0.39523(15) 0.57573(14) 0.052 Uani 1 1 d G
H27A H 0.6489 0.3786 0.5829 0.063 Uiso 1 1 calc R
C18A C 0.8207(4) 0.2295(2) 0.7336(3) 0.049 Uani 1 1 d .
C28A C 0.7816(2) 0.18750(12) 0.66653(17) 0.050 Uani 1 1 d G
C29A C 0.83377(18) 0.16133(16) 0.67026(18) 0.064 Uani 1 1 d G
H29A H 0.8748 0.1697 0.6866 0.077 Uiso 1 1 calc R
C30A C 0.8246(2) 0.12259(16) 0.6496(2) 0.082 Uani 1 1 d G
H30A H 0.8595 0.1051 0.6520 0.098 Uiso 1 1 calc R
C31A C 0.7632(3) 0.11002(13) 0.62512(19) 0.077 Uani 1 1 d G
C32A C 0.7110(2) 0.13619(15) 0.62140(18) 0.069 Uani 1 1 d G
H32A H 0.6700 0.1278 0.6050 0.083 Uiso 1 1 calc R
C33A C 0.72020(19) 0.17493(14) 0.64210(18) 0.059 Uani 1 1 d G
H33A H 0.6853 0.1924 0.6396 0.071 Uiso 1 1 calc R
C19A C 0.8336(3) 0.1946(2) 0.7591(2) 0.044 Uani 1 1 d .
H19A H 0.8207 0.1674 0.7500 0.053 Uiso 1 1 calc R
C34A C 0.9512(3) 0.24843(17) 0.87447(19) 0.070 Uani 1 1 d G
C35A C 0.9394(3) 0.2490(2) 0.9137(2) 0.104 Uani 1 1 d G
H35A H 0.9058 0.2650 0.9170 0.125 Uiso 1 1 calc R
C36A C 0.9779(4) 0.2256(2) 0.94805(17) 0.120 Uani 1 1 d G
H36A H 0.9701 0.2259 0.9743 0.145 Uiso 1 1 calc R
C37A C 1.0282(3) 0.2017(2) 0.9432(2) 0.090 Uani 1 1 d G
C38A C 1.0399(3) 0.2011(2) 0.9039(3) 0.112 Uani 1 1 d G
H38A H 1.0735 0.1851 0.9007 0.134 Uiso 1 1 calc R
C39A C 1.0014(3) 0.2245(2) 0.8696(2) 0.107 Uani 1 1 d G
H39A H 1.0092 0.2241 0.8433 0.129 Uiso 1 1 calc R
N2A N 0.8679(3) 0.2056(2) 0.7995(3) 0.069 Uani 1 1 d .
H20A H 0.8832 0.1886 0.8207 0.083 Uiso 1 1 calc R
C40A C 0.9122(2) 0.46082(12) 0.81229(16) 0.046 Uani 1 1 d G
C41A C 0.8948(2) 0.47816(14) 0.84591(16) 0.063 Uani 1 1 d G
H41A H 0.8689 0.4630 0.8583 0.075 Uiso 1 1 calc R
C42A C 0.9160(3) 0.51814(15) 0.86103(15) 0.060 Uani 1 1 d G
H42A H 0.9044 0.5297 0.8835 0.072 Uiso 1 1 calc R
C43A C 0.9547(3) 0.54077(12) 0.84253(17) 0.069 Uani 1 1 d G
C44A C 0.9720(3) 0.52343(17) 0.80891(17) 0.075 Uani 1 1 d G
H44A H 0.9979 0.5386 0.7965 0.090 Uiso 1 1 calc R
C45A C 0.9508(3) 0.48346(17) 0.79379(15) 0.068 Uani 1 1 d G
H45A H 0.9624 0.4719 0.7713 0.082 Uiso 1 1 calc R
C1B C 0.3342(4) 0.2397(2) 0.7604(3) 0.056 Uani 1 1 d .
N2B N 0.3189(4) 0.2752(2) 0.7316(3) 0.073 Uani 1 1 d .
H2B H 0.3165 0.3009 0.7392 0.088 Uiso 1 1 calc R
C3B C 0.3089(4) 0.2620(2) 0.6915(3) 0.057 Uani 1 1 d .
H3B H 0.2978 0.2789 0.6671 0.068 Uiso 1 1 calc R
C4B C 0.3183(5) 0.2171(3) 0.6923(3) 0.064 Uani 1 1 d .
C5B C 0.3142(4) 0.1915(3) 0.6549(3) 0.059 Uani 1 1 d .
C6B C 0.3159(4) 0.1480(2) 0.6589(2) 0.055 Uani 1 1 d .
C7B C 0.3298(4) 0.1218(3) 0.6253(3) 0.068 Uani 1 1 d .
H7B H 0.3335 0.1307 0.5992 0.081 Uiso 1 1 calc R
C8B C 0.3357(4) 0.0823(2) 0.6410(3) 0.062 Uani 1 1 d .
H8B H 0.3456 0.0588 0.6275 0.074 Uiso 1 1 calc R
C9B C 0.3244(4) 0.0824(3) 0.6820(3) 0.053 Uani 1 1 d .
C10B C 0.3307(4) 0.0479(2) 0.7090(3) 0.052 Uani 1 1 d .
C11B C 0.3335(4) 0.0502(2) 0.7528(3) 0.050 Uani 1 1 d .
C12B C 0.3326(4) 0.0152(2) 0.7795(3) 0.050 Uani 1 1 d .
H12B H 0.3276 -0.0127 0.7704 0.060 Uiso 1 1 calc R
C13B C 0.3401(4) 0.0280(2) 0.8192(3) 0.056 Uani 1 1 d .
H13B H 0.3416 0.0108 0.8425 0.067 Uiso 1 1 calc R
C14B C 0.3453(4) 0.0726(3) 0.8201(3) 0.054 Uani 1 1 d .
C15B C 0.3576(4) 0.0977(2) 0.8566(3) 0.051 Uani 1 1 d .
C16B C 0.3604(4) 0.1428(2) 0.8543(3) 0.052 Uani 1 1 d .
C17B C 0.3887(4) 0.1687(2) 0.8927(3) 0.052 Uani 1 1 d .
H17B H 0.4047 0.1599 0.9211 0.062 Uiso 1 1 calc R
C18B C 0.3863(4) 0.2082(2) 0.8774(3) 0.052 Uani 1 1 d .
H18B H 0.4015 0.2322 0.8937 0.062 Uiso 1 1 calc R
C22B C 0.3642(3) 0.28499(12) 0.82482(18) 0.055 Uani 1 1 d G
C23B C 0.3281(2) 0.30018(15) 0.84960(18) 0.062 Uani 1 1 d G
H23B H 0.2971 0.2832 0.8551 0.074 Uiso 1 1 calc R
C24B C 0.3384(3) 0.34074(16) 0.86621(18) 0.073 Uani 1 1 d G
H24B H 0.3142 0.3509 0.8828 0.088 Uiso 1 1 calc R
C25B C 0.3847(3) 0.36609(12) 0.85804(19) 0.068 Uani 1 1 d G
C26B C 0.4209(3) 0.35090(15) 0.8333(2) 0.072 Uani 1 1 d G
H26B H 0.4519 0.3679 0.8278 0.086 Uiso 1 1 calc R
C27B C 0.4106(3) 0.31035(16) 0.81664(18) 0.071 Uani 1 1 d G
H27B H 0.4348 0.3002 0.8001 0.086 Uiso 1 1 calc R
C19B C 0.3568(4) 0.2070(3) 0.8321(3) 0.060 Uani 1 1 d .
C28B C 0.3125(3) 0.21360(16) 0.61595(15) 0.059 Uani 1 1 d G
C29B C 0.3594(3) 0.24349(18) 0.61755(16) 0.071 Uani 1 1 d G
H29B H 0.3913 0.2491 0.6434 0.086 Uiso 1 1 calc R
C30B C 0.3585(3) 0.26507(17) 0.5805(2) 0.081 Uani 1 1 d G
H30B H 0.3898 0.2851 0.5816 0.098 Uiso 1 1 calc R
C31B C 0.3107(4) 0.25675(18) 0.54187(16) 0.086 Uani 1 1 d G
C32B C 0.2638(3) 0.22686(19) 0.54027(14) 0.090 Uani 1 1 d G
H32B H 0.2318 0.2213 0.5144 0.108 Uiso 1 1 calc R
C33B C 0.2647(2) 0.20528(16) 0.57732(19) 0.070 Uani 1 1 d G
H33B H 0.2333 0.1853 0.5763 0.084 Uiso 1 1 calc R
C20B C 0.3498(4) 0.2425(2) 0.8041(3) 0.053 Uani 1 1 d .
C34B C 0.3365(3) 0.00510(12) 0.69135(17) 0.055 Uani 1 1 d G
C35B C 0.2873(2) -0.00959(14) 0.65600(17) 0.062 Uani 1 1 d G
H35B H 0.2524 0.0076 0.6427 0.074 Uiso 1 1 calc R
C36B C 0.2904(2) -0.04998(15) 0.64055(16) 0.067 Uani 1 1 d G
H36B H 0.2575 -0.0598 0.6169 0.081 Uiso 1 1 calc R
C37B C 0.3426(3) -0.07567(12) 0.66045(18) 0.065 Uani 1 1 d G
C38B C 0.3917(2) -0.06098(15) 0.69580(18) 0.066 Uani 1 1 d G
H38B H 0.4267 -0.0782 0.7091 0.080 Uiso 1 1 calc R
C39B C 0.3887(2) -0.02059(16) 0.71125(16) 0.065 Uani 1 1 d G
H39B H 0.4215 -0.0108 0.7349 0.078 Uiso 1 1 calc R
C21B C 0.3319(5) 0.2039(2) 0.7343(3) 0.072 Uani 1 1 d .
H21E H 0.3384 0.1762 0.7438 0.087 Uiso 1 1 calc R
C40B C 0.3714(2) 0.07857(16) 0.89881(13) 0.052 Uani 1 1 d G
C41B C 0.3351(2) 0.08830(14) 0.92541(16) 0.055 Uani 1 1 d G
H41B H 0.3041 0.1093 0.9175 0.065 Uiso 1 1 calc R
C42B C 0.3452(2) 0.06665(17) 0.96380(15) 0.060 Uani 1 1 d G
H42B H 0.3210 0.0732 0.9816 0.072 Uiso 1 1 calc R
C43B C 0.3916(3) 0.03526(16) 0.97561(15) 0.067 Uani 1 1 d G
C44B C 0.4279(2) 0.02552(15) 0.94901(18) 0.082 Uani 1 1 d G
H44B H 0.4589 0.0045 0.9569 0.098 Uiso 1 1 calc R
C45B C 0.4178(2) 0.04718(17) 0.91061(17) 0.065 Uani 1 1 d G
H45B H 0.4421 0.0407 0.8928 0.078 Uiso 1 1 calc R
C1C C 0.1282(5) -0.0878(3) 0.8950(3) 0.083 Uani 1 1 d .
C2C C 0.0845(6) -0.0711(3) 0.9196(3) 0.106 Uani 1 1 d .
H2C1 H 0.0407 -0.0717 0.9012 0.127 Uiso 1 1 d R
H2C2 H 0.0965 -0.0427 0.9286 0.127 Uiso 1 1 d R
H2C3 H 0.0890 -0.0884 0.9444 0.127 Uiso 1 1 d R
C3C C 0.1899(6) -0.1069(3) 0.9258(4) 0.131 Uani 1 1 d .
H3C1 H 0.1791 -0.1295 0.9417 0.158 Uiso 1 1 d R
H3C2 H 0.2131 -0.0856 0.9455 0.158 Uiso 1 1 d R
H3C3 H 0.2161 -0.1174 0.9096 0.158 Uiso 1 1 d R
C4C C 0.0938(5) -0.1224(3) 0.8640(3) 0.091 Uani 1 1 d .
H4C1 H 0.0751 -0.1420 0.8788 0.110 Uiso 1 1 d R
H4C2 H 0.1240 -0.1367 0.8532 0.110 Uiso 1 1 d R
H4C3 H 0.0606 -0.1102 0.8404 0.110 Uiso 1 1 d R
C5C C 0.1041(5) -0.0406(3) 0.5071(3) 0.080 Uani 1 1 d .
C6C C 0.0433(5) -0.0664(3) 0.5008(3) 0.089 Uani 1 1 d .
H6C1 H 0.0074 -0.0476 0.4955 0.107 Uiso 1 1 d R
H6C2 H 0.0471 -0.0827 0.5261 0.107 Uiso 1 1 d R
H6C3 H 0.0367 -0.0850 0.4766 0.107 Uiso 1 1 d R
C7C C 0.1622(6) -0.0697(3) 0.5228(4) 0.119 Uani 1 1 d .
H7C1 H 0.1589 -0.0915 0.5019 0.143 Uiso 1 1 d R
H7C2 H 0.1633 -0.0821 0.5497 0.143 Uiso 1 1 d R
H7C3 H 0.2009 -0.0540 0.5265 0.143 Uiso 1 1 d R
C8C C 0.1028(5) -0.0193(3) 0.4652(4) 0.097 Uani 1 1 d .
H8C1 H 0.1433 -0.0058 0.4688 0.117 Uiso 1 1 d R
H8C2 H 0.0691 0.0013 0.4574 0.117 Uiso 1 1 d R
H8C3 H 0.0951 -0.0401 0.4429 0.117 Uiso 1 1 d R
C9C C 0.0696(10) 0.3776(6) 0.5538(7) 0.175 Uani 1 1 d .
C10C C 0.1894(4) 0.3099(3) 0.9747(3) 0.060 Uani 1 1 d .
C11C C 0.2462(6) 0.3400(4) 0.9851(4) 0.119 Uani 1 1 d .
H11A H 0.2308 0.3683 0.9795 0.143 Uiso 1 1 d R
H11B H 0.2724 0.3333 0.9676 0.143 Uiso 1 1 d R
H11C H 0.2711 0.3372 1.0149 0.143 Uiso 1 1 d R
C12C C 0.1278(6) 0.3360(4) 0.9655(3) 0.118 Uani 1 1 d .
H12A H 0.0929 0.3178 0.9655 0.142 Uiso 1 1 d R
H12C H 0.1184 0.3493 0.9379 0.142 Uiso 1 1 d R
H12D H 0.1334 0.3571 0.9873 0.142 Uiso 1 1 d R
C13C C 0.1920(6) 0.2802(4) 1.0113(3) 0.114 Uani 1 1 d .
H13A H 0.2199 0.2918 1.0377 0.136 Uiso 1 1 d R
H13C H 0.2083 0.2534 1.0061 0.136 Uiso 1 1 d R
H13D H 0.1497 0.2768 1.0135 0.136 Uiso 1 1 d R
C16C C 0.4654(3) 0.1639(3) 0.5332(2) 0.051 Uani 1 1 d .
C17C C 0.4417(5) 0.1902(4) 0.4918(3) 0.106 Uani 1 1 d .
H17A H 0.4145 0.1732 0.4691 0.128 Uiso 1 1 d R
H17C H 0.4780 0.1996 0.4839 0.128 Uiso 1 1 d R
H17D H 0.4181 0.2141 0.4965 0.128 Uiso 1 1 d R
C18C C 0.4076(4) 0.1445(2) 0.5420(2) 0.051 Uani 1 1 d .
H18A H 0.3894 0.1230 0.5211 0.061 Uiso 1 1 d R
H18C H 0.3760 0.1658 0.5402 0.061 Uiso 1 1 d R
H18D H 0.4209 0.1324 0.5703 0.061 Uiso 1 1 d R
C19C C 0.5114(4) 0.1298(3) 0.5277(4) 0.085 Uani 1 1 d .
H19B H 0.5243 0.1124 0.5529 0.101 Uiso 1 1 d R
H19C H 0.5486 0.1428 0.5237 0.101 Uiso 1 1 d R
H19D H 0.4901 0.1129 0.5030 0.101 Uiso 1 1 d R
C20C C 0.7381(9) 0.0871(5) 0.9295(5) 0.144 Uani 1 1 d .
C21C C 0.8063(8) 0.0770(5) 0.9561(5) 0.173 Uani 1 1 d .
H21A H 0.8047 0.0510 0.9706 0.207 Uiso 1 1 d R
H21B H 0.8238 0.0986 0.9770 0.207 Uiso 1 1 d R
H21C H 0.8330 0.0736 0.9382 0.207 Uiso 1 1 d R
C22C C 0.6947(8) 0.0965(5) 0.9568(5) 0.160 Uani 1 1 d .
H22A H 0.6500 0.0934 0.9407 0.191 Uiso 1 1 d R
H22B H 0.7026 0.1246 0.9678 0.191 Uiso 1 1 d R
H22C H 0.7059 0.0769 0.9803 0.191 Uiso 1 1 d R
C23C C 0.8689(4) 0.4995(2) 1.0080(2) 0.055 Uani 1 1 d .
C24C C 0.9084(5) 0.5336(3) 0.9950(3) 0.086 Uani 1 1 d .
H24C H 0.9301 0.5504 1.0197 0.103 Uiso 1 1 d R
H24D H 0.8803 0.5511 0.9733 0.103 Uiso 1 1 d R
H24E H 0.9394 0.5207 0.9840 0.103 Uiso 1 1 d R
C25C C 0.8189(5) 0.5227(4) 1.0226(3) 0.101 Uani 1 1 d .
H25A H 0.8019 0.5039 1.0393 0.121 Uiso 1 1 d R
H25B H 0.7847 0.5321 0.9980 0.121 Uiso 1 1 d R
H25C H 0.8383 0.5464 1.0400 0.121 Uiso 1 1 d R
C26C C 0.9130(6) 0.4756(3) 1.0461(3) 0.114 Uani 1 1 d .
H26C H 0.9410 0.4949 1.0657 0.137 Uiso 1 1 d R
H26D H 0.9382 0.4558 1.0361 0.137 Uiso 1 1 d R
H26E H 0.8876 0.4607 1.0604 0.137 Uiso 1 1 d R
C27C C 0.5255(5) 0.5668(3) 0.6068(3) 0.079 Uani 1 1 d .
C28C C 0.5676(5) 0.6046(3) 0.6231(5) 0.138 Uani 1 1 d .
H28A H 0.5471 0.6293 0.6080 0.166 Uiso 1 1 d R
H28B H 0.6084 0.6007 0.6187 0.166 Uiso 1 1 d R
H28C H 0.5739 0.6078 0.6533 0.166 Uiso 1 1 d R
C29C C 0.5168(6) 0.5609(4) 0.5585(4) 0.133 Uani 1 1 d .
H29C H 0.4930 0.5841 0.5424 0.160 Uiso 1 1 d R
H29D H 0.4939 0.5352 0.5486 0.160 Uiso 1 1 d R
H29E H 0.5583 0.5595 0.5547 0.160 Uiso 1 1 d R
C30C C 0.4598(4) 0.5740(3) 0.6108(4) 0.087 Uani 1 1 d .
H30C H 0.4638 0.5801 0.6402 0.104 Uiso 1 1 d R
H30D H 0.4342 0.5491 0.6019 0.104 Uiso 1 1 d R
H30E H 0.4394 0.5972 0.5930 0.104 Uiso 1 1 d R
C50C C 0.7073(9) 0.0529(5) 0.8969(6) 0.196 Uani 1 1 d .
H50A H 0.7399 0.0334 0.8956 0.235 Uiso 1 1 d R
H50B H 0.6874 0.0650 0.8690 0.235 Uiso 1 1 d R
H50C H 0.6754 0.0385 0.9061 0.235 Uiso 1 1 d R
C51C C 0.1263(9) 0.4076(5) 0.5661(6) 0.204 Uani 1 1 d .
H51A H 0.1592 0.3973 0.5553 0.245 Uiso 1 1 d R
H51B H 0.1434 0.4110 0.5967 0.245 Uiso 1 1 d R
H51C H 0.1110 0.4343 0.5531 0.245 Uiso 1 1 d R
C52C C 0.0104(9) 0.3983(6) 0.5573(6) 0.209 Uani 1 1 d .
H52A H -0.0275 0.3848 0.5389 0.251 Uiso 1 1 d R
H52B H 0.0100 0.4275 0.5495 0.251 Uiso 1 1 d R
H52C H 0.0111 0.3961 0.5866 0.251 Uiso 1 1 d R
C53C C 0.0568(10) 0.3581(6) 0.5095(7) 0.238 Uani 1 1 d .
H53A H 0.0571 0.3796 0.4890 0.286 Uiso 1 1 d R
H53B H 0.0155 0.3447 0.5011 0.286 Uiso 1 1 d R
H53C H 0.0893 0.3376 0.5103 0.286 Uiso 1 1 d R
C99C C 0.1484(4) 0.1931(3) 0.6522(3) 0.056 Uani 1 1 d .
Cl1A Cl 0.68564(14) 0.46775(7) 0.47721(7) 0.080 Uani 1 1 d .
Cl2A Cl 0.75212(17) 0.06094(9) 0.60207(11) 0.118 Uani 1 1 d .
Cl3A Cl 1.0769(2) 0.17353(9) 0.98713(13) 0.203 Uani 1 1 d .
Cl4A Cl 0.97584(16) 0.59179(8) 0.85889(9) 0.098 Uani 1 1 d .
Cl1B Cl 0.3071(2) 0.28569(9) 0.49619(9) 0.124 Uani 1 1 d .
Cl2B Cl 0.39375(15) 0.41699(7) 0.87557(10) 0.095 Uani 1 1 d .
Cl3B Cl 0.40271(13) 0.00705(8) 1.02257(9) 0.090 Uani 1 1 d .
Cl4B Cl 0.34540(14) -0.12676(7) 0.64322(9) 0.085 Uani 1 1 d .

loop_
_atom_site_aniso_label
_atom_site_aniso_U_11
_atom_site_aniso_U_22
_atom_site_aniso_U_33
_atom_site_aniso_U_23
_atom_site_aniso_U_13
_atom_site_aniso_U_12
Pr1 0.034 0.023 0.039 0.000 0.001 0.001
Pr2 0.044 0.034 0.059 0.008 0.020 0.008
N1 0.088 0.047 0.043 0.001 0.014 -0.002
N3 0.046 0.028 0.055 -0.006 0.009 -0.006
N4 0.047 0.040 0.045 0.004 0.008 0.003
N5 0.040 0.024 0.036 -0.004 0.009 -0.005
N6 0.034 0.037 0.039 0.003 0.007 -0.006
N7 0.063 0.030 0.031 -0.004 -0.004 -0.006
N8 0.031 0.025 0.042 -0.002 -0.001 -0.002
N9 0.049 0.039 0.060 -0.004 0.016 0.001
N10 0.044 0.041 0.066 0.010 0.015 -0.005
N11 0.055 0.033 0.066 0.016 0.027 0.010
N12 0.052 0.046 0.068 0.004 0.030 0.010
N13 0.053 0.029 0.058 0.005 0.016 -0.007
N14 0.114 0.020 0.088 0.001 0.047 -0.012
N15 0.061 0.038 0.068 0.002 0.040 0.006
C1 0.055 0.031 0.039 -0.001 -0.009 -0.005
C2 0.074 0.028 0.065 0.004 -0.007 -0.014
C3 0.081 0.022 0.049 -0.007 -0.005 0.004
C4 0.046 0.019 0.045 -0.007 0.017 0.000
C5 0.031 0.022 0.040 -0.011 -0.004 -0.003
C6 0.036 0.042 0.027 0.007 0.001 0.005
C7 0.039 0.037 0.045 -0.004 0.001 0.001
C8 0.037 0.039 0.051 0.011 -0.007 0.000
C9 0.034 0.028 0.044 0.005 0.007 0.013
C10 0.040 0.024 0.039 0.005 0.008 -0.005
C11 0.045 0.021 0.049 -0.003 0.005 0.006
C12 0.052 0.014 0.052 0.006 0.008 0.006
C13 0.069 0.024 0.045 -0.008 0.013 0.000
C21 0.098 0.057 0.036 -0.003 -0.008 -0.012
C22 0.126 0.065 0.064 0.016 0.049 0.041
C23 0.155 0.071 0.102 0.035 0.086 0.038
C24 0.172 0.068 0.045 -0.003 0.024 -0.011
C25 0.166 0.068 0.092 0.031 0.030 -0.015
C26 0.112 0.061 0.088 0.039 0.006 -0.016
C20 0.066 0.026 0.047 -0.006 -0.007 -0.006
C27 0.037 0.026 0.042 0.002 0.002 0.000
C28 0.052 0.032 0.031 0.005 0.008 -0.006
C29 0.037 0.030 0.052 0.003 0.001 -0.008
C30 0.041 0.045 0.032 -0.007 0.006 -0.009
C31 0.039 0.044 0.042 -0.004 0.001 -0.010
C32 0.032 0.049 0.037 0.002 0.006 -0.011
C19 0.058 0.037 0.044 0.008 -0.009 0.010
C33 0.071 0.047 0.054 0.008 0.021 0.026
C34 0.041 0.046 0.049 -0.002 0.000 0.007
C35 0.055 0.038 0.052 0.016 0.015 -0.001
C36 0.050 0.047 0.066 0.009 0.020 0.013
C37 0.062 0.038 0.066 0.005 0.013 0.000
C38 0.086 0.058 0.084 0.010 0.027 0.045
C18 0.077 0.040 0.036 0.012 -0.006 0.006
C40 0.055 0.025 0.060 0.009 0.014 0.000
C41 0.051 0.053 0.050 -0.013 0.004 0.004
C42 0.064 0.046 0.054 -0.006 0.015 0.016
C43 0.063 0.032 0.036 0.006 0.003 0.004
C44 0.051 0.033 0.049 -0.003 -0.010 0.002
C45 0.052 0.027 0.039 0.003 0.009 0.003
C17 0.062 0.041 0.038 0.003 0.000 -0.001
C57 0.108 0.060 0.069 0.030 0.045 0.029
C58 0.122 0.072 0.136 0.061 0.054 0.050
C59 0.158 0.080 0.211 0.027 0.087 0.015
C60 0.126 0.080 0.117 0.036 0.017 0.066
C61 0.100 0.078 0.072 0.013 0.029 0.040
C62 0.069 0.052 0.060 0.014 0.023 0.027
C16 0.040 0.037 0.025 -0.004 -0.014 -0.003
C63 0.057 0.053 0.090 0.002 0.013 0.014
C64 0.075 0.079 0.086 -0.006 0.014 0.027
C65 0.059 0.050 0.072 -0.002 0.001 0.007
C66 0.070 0.055 0.080 0.026 0.011 0.002
C67 0.060 0.066 0.052 0.007 0.007 0.013
C68 0.049 0.039 0.067 0.011 0.011 0.012
C15 0.041 0.035 0.037 -0.004 0.006 0.000
C69 0.069 0.066 0.056 0.014 0.003 -0.011
C70 0.060 0.068 0.077 0.014 -0.006 -0.011
C71 0.082 0.040 0.063 0.013 0.007 -0.016
C72 0.044 0.034 0.077 0.017 0.013 0.001
C73 0.043 0.046 0.082 0.012 0.011 -0.003
C74 0.061 0.036 0.056 0.012 0.022 0.001
C14 0.053 0.029 0.043 0.005 0.020 0.004
C75 0.055 0.044 0.068 -0.007 0.019 0.013
C76 0.057 0.065 0.056 -0.002 0.014 0.010
C77 0.059 0.045 0.055 -0.004 0.037 -0.008
C78 0.062 0.049 0.062 -0.005 0.032 0.005
C79 0.047 0.040 0.058 0.015 0.019 0.010
C80 0.054 0.041 0.063 -0.008 0.024 0.003
C81 0.055 0.034 0.085 0.010 0.038 0.012
C82 0.055 0.029 0.073 0.008 0.024 0.015
C83 0.069 0.030 0.068 -0.003 0.013 0.002
C84 0.081 0.038 0.080 0.004 0.031 0.025
C85 0.055 0.030 0.069 0.009 0.025 0.015
C86 0.053 0.043 0.072 0.004 0.028 0.012
C87 0.080 0.046 0.071 0.020 0.026 0.026
C88 0.064 0.050 0.052 -0.001 0.012 0.003
C89 0.052 0.051 0.072 0.014 0.031 0.011
C90 0.036 0.043 0.073 0.006 0.013 0.007
C91 0.045 0.042 0.078 0.012 0.014 0.009
C92 0.069 0.042 0.069 -0.011 0.012 0.001
C93 0.070 0.044 0.067 0.010 0.030 0.010
C94 0.045 0.026 0.079 -0.003 0.018 0.003
C95 0.053 0.042 0.054 0.001 0.020 0.005
C96 0.050 0.030 0.075 0.015 0.034 0.007
C97 0.056 0.040 0.088 0.016 0.039 0.010
C98 0.056 0.043 0.062 0.013 0.022 -0.004
C99 0.043 0.050 0.060 0.017 0.020 0.017
C1A 0.062 0.024 0.063 -0.006 -0.017 -0.012
C2A 0.080 0.043 0.055 0.009 -0.025 0.007
C3A 0.053 0.031 0.041 -0.005 -0.013 -0.003
C4A 0.049 0.034 0.054 0.001 -0.009 -0.004
C5A 0.042 0.037 0.048 -0.008 0.000 0.002
C6A 0.048 0.028 0.050 -0.003 0.011 -0.001
C7A 0.051 0.027 0.060 0.003 0.024 0.001
C8A 0.047 0.023 0.046 -0.006 0.019 -0.012
C9A 0.041 0.025 0.045 -0.015 0.007 0.004
C10A 0.050 0.040 0.054 -0.004 -0.009 -0.002
C11A 0.041 0.036 0.047 0.005 0.008 -0.003
C12A 0.038 0.031 0.070 0.003 0.024 0.000
C13A 0.031 0.048 0.020 -0.001 -0.016 0.014
C14A 0.071 0.035 0.033 -0.011 0.007 -0.011
C15A 0.067 0.036 0.064 -0.003 0.030 -0.008
C16A 0.053 0.046 0.052 0.008 0.009 0.009
C17A 0.044 0.027 0.095 -0.009 0.006 -0.006
C21A 0.079 0.025 0.062 0.005 -0.035 -0.003
C22A 0.051 0.028 0.034 0.007 0.006 0.000
C23A 0.069 0.054 0.050 0.002 0.005 -0.016
C24A 0.106 0.043 0.054 -0.001 0.027 -0.028
C25A 0.078 0.026 0.045 0.011 -0.004 0.004
C26A 0.078 0.046 0.039 -0.009 -0.003 0.008
C27A 0.062 0.051 0.036 0.005 0.004 -0.002
C18A 0.047 0.022 0.065 -0.004 -0.002 0.008
C28A 0.058 0.037 0.047 -0.007 0.006 0.006
C29A 0.044 0.071 0.067 -0.015 0.004 0.017
C30A 0.075 0.071 0.085 -0.026 0.006 0.028
C31A 0.090 0.054 0.072 -0.016 0.005 0.010
C32A 0.066 0.045 0.079 -0.005 -0.002 0.002
C33A 0.055 0.036 0.080 0.000 0.012 -0.006
C19A 0.044 0.021 0.062 -0.011 0.009 0.006
C34A 0.068 0.029 0.093 0.004 -0.003 -0.011
C35A 0.132 0.082 0.082 0.006 0.009 0.041
C36A 0.149 0.113 0.075 0.004 -0.001 0.020
C37A 0.078 0.066 0.087 -0.003 -0.029 -0.005
C38A 0.081 0.103 0.142 0.053 0.023 -0.019
C39A 0.073 0.113 0.126 0.048 0.016 -0.014
N2A 0.059 0.059 0.088 -0.005 0.022 0.009
C40A 0.045 0.040 0.046 -0.007 0.006 0.000
C41A 0.075 0.031 0.076 0.003 0.016 -0.013
C42A 0.072 0.052 0.053 -0.004 0.013 -0.011
C43A 0.076 0.049 0.058 -0.003 -0.014 -0.025
C44A 0.083 0.061 0.073 0.002 0.013 -0.054
C45A 0.072 0.077 0.055 -0.034 0.021 -0.029
C1B 0.070 0.022 0.087 0.002 0.038 0.009
N2B 0.083 0.057 0.093 0.018 0.046 0.018
C3B 0.078 0.030 0.079 0.008 0.049 0.015
C4B 0.078 0.045 0.070 0.002 0.024 0.009
C5B 0.060 0.050 0.074 0.016 0.031 0.013
C6B 0.079 0.037 0.044 0.000 0.015 0.014
C7B 0.075 0.057 0.087 -0.011 0.049 -0.003
C8B 0.069 0.032 0.097 0.002 0.042 0.010
C9B 0.052 0.050 0.070 -0.008 0.036 0.003
C10B 0.065 0.018 0.082 -0.006 0.035 -0.005
C11B 0.065 0.023 0.064 -0.011 0.023 0.007
C12B 0.053 0.038 0.058 -0.008 0.016 -0.005
C13B 0.063 0.038 0.060 0.006 0.011 0.004
C14B 0.060 0.047 0.056 0.012 0.018 0.010
C15B 0.057 0.040 0.058 -0.002 0.023 0.005
C16B 0.051 0.034 0.074 0.008 0.022 0.001
C17B 0.056 0.048 0.053 -0.004 0.021 0.002
C18B 0.052 0.038 0.063 -0.013 0.016 0.007
C22B 0.065 0.047 0.065 0.007 0.038 0.010
C23B 0.066 0.049 0.076 -0.004 0.031 -0.013
C24B 0.075 0.065 0.081 0.006 0.026 0.021
C25B 0.077 0.026 0.094 -0.006 0.017 -0.007
C26B 0.105 0.046 0.083 -0.024 0.057 -0.017
C27B 0.077 0.064 0.091 -0.014 0.052 -0.019
C19B 0.057 0.051 0.073 -0.002 0.022 0.012
C28B 0.068 0.038 0.077 0.004 0.031 0.017
C29B 0.096 0.062 0.062 0.002 0.034 -0.010
C30B 0.115 0.057 0.093 -0.006 0.063 -0.007
C31B 0.158 0.049 0.069 -0.006 0.062 -0.001
C32B 0.150 0.064 0.056 -0.006 0.033 0.043
C33B 0.106 0.051 0.058 0.011 0.033 0.020
C20B 0.053 0.043 0.070 0.010 0.032 0.006
C34B 0.078 0.034 0.052 -0.013 0.018 0.003
C35B 0.073 0.035 0.061 -0.002 -0.003 0.017
C36B 0.074 0.054 0.067 -0.013 0.014 0.000
C37B 0.082 0.030 0.077 -0.013 0.016 0.022
C38B 0.068 0.055 0.072 0.003 0.016 0.025
C39B 0.047 0.060 0.078 -0.028 0.004 0.018
C21B 0.140 0.020 0.067 0.014 0.046 0.009
C40B 0.037 0.038 0.075 -0.002 0.009 -0.001
C41B 0.056 0.048 0.057 0.017 0.014 0.011
C42B 0.054 0.047 0.068 0.016 0.003 0.003
C43B 0.070 0.043 0.074 0.029 0.002 -0.007
C44B 0.074 0.082 0.075 0.002 0.003 0.025
C45B 0.061 0.071 0.056 -0.004 0.008 0.024
C1C 0.108 0.064 0.071 0.025 0.020 -0.034
C2C 0.145 0.112 0.074 -0.007 0.053 -0.080
C3C 0.133 0.085 0.139 0.077 -0.010 -0.028
C4C 0.101 0.049 0.111 0.005 0.015 -0.024
C5C 0.077 0.079 0.079 -0.002 0.019 0.018
C6C 0.089 0.074 0.089 -0.007 0.007 0.005
C7C 0.102 0.092 0.128 -0.041 -0.012 0.043
C8C 0.074 0.099 0.121 -0.035 0.032 -0.002
C9C 0.188 0.146 0.183 0.037 0.047 0.038
C10C 0.072 0.057 0.057 0.001 0.030 -0.013
C11C 0.148 0.116 0.116 -0.063 0.073 -0.074
C12C 0.114 0.152 0.087 -0.045 0.029 0.059
C13C 0.160 0.119 0.079 -0.014 0.063 0.016
C16C 0.040 0.064 0.043 -0.017 0.007 -0.019
C17C 0.090 0.149 0.054 0.017 -0.013 -0.058
C18C 0.061 0.037 0.050 -0.009 0.010 -0.015
C19C 0.070 0.064 0.121 -0.035 0.033 -0.015
C20C 0.184 0.110 0.134 0.019 0.045 -0.023
C21C 0.191 0.161 0.174 0.033 0.069 0.036
C22C 0.181 0.143 0.166 0.047 0.073 -0.046
C23C 0.081 0.038 0.044 -0.005 0.015 -0.017
C24C 0.095 0.070 0.098 -0.011 0.038 -0.014
C25C 0.112 0.105 0.087 -0.043 0.035 0.008
C26C 0.165 0.073 0.069 -0.021 -0.014 0.014
C27C 0.092 0.047 0.080 0.029 0.004 0.029
C28C 0.099 0.031 0.249 0.046 0.006 -0.010
C29C 0.143 0.126 0.113 0.057 0.016 0.067
C30C 0.068 0.044 0.133 0.014 0.010 0.012
C50C 0.261 0.126 0.185 0.000 0.051 -0.027
C51C 0.210 0.178 0.219 0.050 0.061 -0.009
C52C 0.193 0.202 0.227 0.051 0.061 0.040
C53C 0.239 0.238 0.238 0.000 0.075 0.000
C99C 0.068 0.046 0.058 0.019 0.024 0.005
Cl1A 0.118 0.057 0.053 0.014 0.011 0.003
Cl2A 0.145 0.066 0.115 -0.047 0.001 0.018
Cl3A 0.245 0.051 0.165 0.025 -0.144 -0.007
Cl4A 0.141 0.056 0.084 -0.017 0.017 -0.047
Cl1B 0.251 0.067 0.068 -0.009 0.068 -0.032
Cl2B 0.127 0.043 0.110 -0.018 0.028 -0.008
Cl3B 0.093 0.077 0.094 0.045 0.023 0.011
Cl4B 0.111 0.047 0.088 -0.013 0.019 0.022

loop_
_atom_type_symbol
_atom_type_description
_atom_type_scat_dispersion_real
_atom_type_scat_dispersion_imag
_atom_type_scat_source
C C 0.0181 0.0091 'International Tables Vol C Tables 4.2.6.8 and 6.1.1.4'
H H 0.0000 0.0000 'International Tables Vol C Tables 4.2.6.8 and 6.1.1.4'
N N 0.0311 0.0180 'International Tables Vol C Tables 4.2.6.8 and 6.1.1.4'
Pr Pr -2.4164 10.2820 'International Tables Vol C Tables 4.2.6.8 and 6.1.1.4'
Cl Cl 0.3639 0.7018 'International Tables Vol C Tables 4.2.6.8 and 6.1.1.4'

loop_
_geom_angle_atom_site_label_1
_geom_angle_atom_site_label_2
_geom_angle_atom_site_label_3
_geom_angle
N7 Pr1 N8 72.60(19)
N7 Pr1 N6 70.87(19)
N8 Pr1 N6 110.66(18)
N7 Pr1 N5 112.0(2)
N8 Pr1 N5 70.85(17)
N6 Pr1 N5 71.52(17)
N7 Pr1 N4 157.61(18)
N8 Pr1 N4 91.50(19)
N6 Pr1 N4 130.75(18)
N5 Pr1 N4 75.76(18)
N7 Pr1 N3 77.8(2)
N8 Pr1 N3 131.10(17)
N6 Pr1 N3 94.72(17)
N5 Pr1 N3 157.92(17)
N4 Pr1 N3 102.81(19)
N7 Pr1 N1 131.19(19)
N8 Pr1 N1 156.18(19)
N6 Pr1 N1 81.1(2)
N5 Pr1 N1 94.87(19)
N4 Pr1 N1 66.02(19)
N3 Pr1 N1 65.3(2)
N7 Pr1 C21A 96.1(2)
N8 Pr1 C21A 79.9(2)
N6 Pr1 C21A 158.61(19)
N5 Pr1 C21A 129.84(19)
N4 Pr1 C21A 65.0(2)
N3 Pr1 C21A 65.36(19)
N1 Pr1 C21A 96.4(3)
N10 Pr2 N9 71.7(2)
N10 Pr2 N11 71.8(2)
N9 Pr2 N11 112.3(2)
N10 Pr2 N12 110.6(2)
N9 Pr2 N12 71.3(2)
N11 Pr2 N12 71.3(2)
N10 Pr2 N15 92.6(2)
N9 Pr2 N15 157.08(19)
N11 Pr2 N15 76.5(2)
N12 Pr2 N15 131.1(2)
N10 Pr2 N13 131.7(2)
N9 Pr2 N13 77.3(2)
N11 Pr2 N13 156.14(19)
N12 Pr2 N13 92.7(2)
N15 Pr2 N13 103.3(2)
N10 Pr2 N14 81.6(2)
N9 Pr2 N14 94.0(2)
N11 Pr2 N14 133.0(2)
N12 Pr2 N14 155.6(2)
N15 Pr2 N14 66.6(2)
N13 Pr2 N14 64.5(2)
N10 Pr2 C21B 155.6(2)
N9 Pr2 C21B 132.7(2)
N11 Pr2 C21B 94.6(2)
N12 Pr2 C21B 82.6(3)
N15 Pr2 C21B 64.1(2)
N13 Pr2 C21B 65.1(2)
N14 Pr2 C21B 94.5(2)
C8A N1 C11A 109.4(6)
C8A N1 Pr1 116.0(5)
C11A N1 Pr1 115.6(5)
C6A N3 C3A 105.8(6)
C6A N3 Pr1 123.5(4)
C3A N3 Pr1 124.1(4)
C13A N4 C16A 104.1(6)
C13A N4 Pr1 125.6(5)
C16A N4 Pr1 125.3(5)
C6 N5 C9 106.4(5)
C6 N5 Pr1 124.9(4)
C9 N5 Pr1 125.1(4)
C11 N6 C14 106.1(6)
C11 N6 Pr1 121.7(5)
C14 N6 Pr1 122.9(4)
C16 N7 C19 104.2(6)
C16 N7 Pr1 127.4(5)
C19 N7 Pr1 125.5(5)
C1 N8 C4 107.2(5)
C1 N8 Pr1 122.4(4)
C4 N8 Pr1 122.0(5)
C99 N9 C96 104.7(7)
C99 N9 Pr2 124.7(5)
C96 N9 Pr2 127.2(5)
C91 N10 C94 107.0(6)
C91 N10 Pr2 122.4(5)
C94 N10 Pr2 121.7(5)
C99C N11 C89 105.4(7)
C99C N11 Pr2 127.2(6)
C89 N11 Pr2 124.5(5)
C82 N12 C85 108.0(6)
C82 N12 Pr2 121.2(5)
C85 N12 Pr2 122.8(5)
C19B N13 C16B 103.6(7)
C19B N13 Pr2 126.0(5)
C16B N13 Pr2 124.4(5)
C11B N14 C14B 108.3(6)
C11B N14 Pr2 114.7(6)
C14B N14 Pr2 114.8(6)
C6B N15 C9B 105.7(6)
C6B N15 Pr2 124.9(5)
C9B N15 Pr2 125.7(5)
N8 C1 C20 126.8(6)
N8 C1 C2 110.5(6)
C20 C1 C2 122.5(7)
C3 C2 C1 106.4(7)
C2 C3 C4 107.1(7)
N8 C4 C5 126.3(6)
N8 C4 C3 108.6(6)
C5 C4 C3 125.0(6)
C6 C5 C4 124.7(6)
C6 C5 C27 117.7(5)
C4 C5 C27 117.0(5)
N5 C6 C5 126.4(6)
N5 C6 C7 109.4(6)
C5 C6 C7 124.1(6)
C8 C7 C6 108.2(6)
C7 C8 C9 107.2(6)
N5 C9 C10 126.0(6)
N5 C9 C8 108.8(6)
C10 C9 C8 125.1(6)
C11 C10 C9 124.7(6)
C11 C10 C34 119.4(6)
C9 C10 C34 115.8(6)
N6 C11 C10 126.9(6)
N6 C11 C12 109.6(6)
C10 C11 C12 122.7(6)
C13 C12 C11 108.8(6)
C12 C13 C14 105.8(6)
C22 C21 C26 120.0
C22 C21 C20 121.2(5)
C26 C21 C20 118.8(5)
C21 C22 C23 120.0
C24 C23 C22 120.0
C25 C24 C23 120.0
C25 C24 C20C 119.2(8)
C23 C24 C20C 120.7(8)
C24 C25 C26 120.0
C25 C26 C21 120.0
C19 C20 C1 124.3(7)
C19 C20 C21 118.4(7)
C1 C20 C21 117.2(6)
C28 C27 C32 120.0
C28 C27 C5 121.0(4)
C32 C27 C5 118.9(4)
C27 C28 C29 120.0
C30 C29 C28 120.0
C29 C30 C31 120.0
C29 C30 C16C 121.3(4)
C31 C30 C16C 118.6(4)
C30 C31 C32 120.0
C31 C32 C27 120.0
C20 C19 N7 126.6(7)
C20 C19 C18 124.0(8)
N7 C19 C18 109.1(6)
C34 C33 C38 120.0
C33 C34 C35 120.0
C33 C34 C10 120.4(4)
C35 C34 C10 119.6(4)
C36 C35 C34 120.0
C37 C36 C35 120.0
C36 C37 C38 120.0
C36 C37 C27C 117.2(5)
C38 C37 C27C 122.8(5)
C37 C38 C33 120.0
C17 C18 C19 107.7(7)
C41 C40 C45 120.0
C41 C40 C15 122.4(4)
C45 C40 C15 117.5(4)
C40 C41 C42 120.0
C41 C42 C43 120.0
C44 C43 C42 120.0
C44 C43 C23C 119.9(4)
C42 C43 C23C 120.0(4)
C43 C44 C45 120.0
C44 C45 C40 120.0
C18 C17 C16 106.6(7)
C58 C57 C62 120.0
C57 C58 C59 120.0
C60 C59 C58 120.0
C60 C59 C9C 122.4(9)
C58 C59 C9C 117.6(9)
C59 C60 C61 120.0
C60 C61 C62 120.0
C61 C62 C57 120.0
C61 C62 C86 119.5(5)
C57 C62 C86 120.5(5)
N7 C16 C17 112.3(6)
N7 C16 C15 124.8(6)
C17 C16 C15 122.6(6)
C64 C63 C68 120.0
C65 C64 C63 120.0
C66 C65 C64 120.0
C66 C65 C5C 119.7(6)
C64 C65 C5C 119.9(6)
C65 C66 C67 120.0
C66 C67 C68 120.0
C67 C68 C63 120.0
C67 C68 C90 119.7(5)
C63 C68 C90 119.9(5)
C16 C15 C14 124.4(6)
C16 C15 C40 118.3(6)
C14 C15 C40 116.9(6)
C70 C69 C74 120.0
C71 C70 C69 120.0
C70 C71 C72 120.0
C70 C71 C1C 117.4(5)
C72 C71 C1C 122.6(5)
C71 C72 C73 120.0
C74 C73 C72 120.0
C73 C74 C69 120.0
C73 C74 C95 120.7(4)
C69 C74 C95 119.3(4)
N6 C14 C15 125.2(6)
N6 C14 C13 109.6(6)
C15 C14 C13 125.0(7)
C76 C75 C80 120.0
C75 C76 C77 120.0
C76 C77 C78 120.0
C76 C77 C10C 120.7(5)
C78 C77 C10C 119.3(5)
C79 C78 C77 120.0
C78 C79 C80 120.0
C79 C80 C75 120.0
C79 C80 C81 120.6(4)
C75 C80 C81 119.4(4)
C82 C81 C99 127.0(8)
C82 C81 C80 118.2(6)
C99 C81 C80 114.4(7)
N12 C82 C81 124.9(7)
N12 C82 C83 110.3(7)
C81 C82 C83 124.5(8)
C84 C83 C82 107.9(8)
C83 C84 C85 104.1(7)
N12 C85 C86 127.7(7)
N12 C85 C84 109.3(7)
C86 C85 C84 123.0(7)
C85 C86 C99C 125.9(8)
C85 C86 C62 119.4(7)
C99C C86 C62 114.7(7)
C88 C87 C99C 107.3(7)
C87 C88 C89 105.6(8)
N11 C89 C88 111.9(7)
N11 C89 C90 125.6(8)
C88 C89 C90 122.1(8)
C91 C90 C89 125.5(8)
C91 C90 C68 118.0(7)
C89 C90 C68 116.4(7)
N10 C91 C90 125.1(7)
N10 C91 C92 112.4(8)
C90 C91 C92 122.4(8)
C93 C92 C91 104.7(8)
C92 C93 C94 107.1(7)
C95 C94 N10 128.1(7)
C95 C94 C93 123.2(8)
N10 C94 C93 108.6(7)
C94 C95 C96 124.7(8)
C94 C95 C74 117.4(7)
C96 C95 C74 117.1(7)
N9 C96 C95 124.9(8)
N9 C96 C97 111.2(7)
C95 C96 C97 123.9(7)
C98 C97 C96 106.7(8)
C97 C98 C99 106.3(8)
N9 C99 C81 124.5(8)
N9 C99 C98 111.1(7)
C81 C99 C98 124.1(8)
C21A C1A N2A 104.9(7)
C21A C1A C2A 129.3(7)
N2A C1A C2A 125.6(7)
C3A C2A C1A 124.3(7)
C3A C2A C34A 119.8(7)
C1A C2A C34A 115.5(7)
C2A C3A N3 125.2(6)
C2A C3A C4A 125.3(7)
N3 C3A C4A 109.2(6)
C5A C4A C3A 106.9(6)
C4A C5A C6A 108.5(6)
N3 C6A C7A 125.1(7)
N3 C6A C5A 109.6(6)
C7A C6A C5A 125.1(7)
C6A C7A C8A 123.7(7)
C6A C7A C40A 118.6(7)
C8A C7A C40A 117.7(6)
N1 C8A C9A 107.6(6)
N1 C8A C7A 128.7(7)
C9A C8A C7A 123.6(6)
C10A C9A C8A 107.9(6)
C9A C10A C11A 108.8(7)
C10A C11A N1 106.1(7)
C10A C11A C12A 126.0(7)
N1 C11A C12A 127.9(7)
C13A C12A C11A 125.4(7)
C13A C12A C22A 117.3(6)
C11A C12A C22A 116.6(6)
N4 C13A C12A 123.6(6)
N4 C13A C14A 111.5(6)
C12A C13A C14A 124.6(7)
C15A C14A C13A 106.9(7)
C14A C15A C16A 105.8(7)
N4 C16A C15A 111.8(7)
N4 C16A C17A 125.5(7)
C15A C16A C17A 122.4(8)
C18A C17A C16A 123.3(7)
C18A C17A C28A 119.2(7)
C16A C17A C28A 117.3(8)
C18A C21A C1A 110.4(7)
C18A C21A Pr1 116.7(5)
C1A C21A Pr1 113.4(7)
C23A C22A C27A 120.0
C23A C22A C12A 119.1(4)
C27A C22A C12A 120.9(4)
C24A C23A C22A 120.0
C23A C24A C25A 120.0
C26A C25A C24A 120.0
C26A C25A Cl1A 120.7(3)
C24A C25A Cl1A 119.3(3)
C25A C26A C27A 120.0
C26A C27A C22A 120.0
C21A C18A C19A 106.5(7)
C21A C18A C17A 129.2(7)
C19A C18A C17A 124.4(7)
C29A C28A C33A 120.0
C29A C28A C17A 120.6(4)
C33A C28A C17A 119.4(4)
C30A C29A C28A 120.0
C29A C30A C31A 120.0
C32A C31A C30A 120.0
C32A C31A Cl2A 120.5(4)
C30A C31A Cl2A 119.4(3)
C31A C32A C33A 120.0
C32A C33A C28A 120.0
N2A C19A C18A 109.5(7)
C35A C34A C39A 120.0
C35A C34A C2A 120.3(7)
C39A C34A C2A 119.7(7)
C34A C35A C36A 120.0
C37A C36A C35A 120.0
C38A C37A C36A 120.0
C38A C37A Cl3A 120.9(5)
C36A C37A Cl3A 119.1(5)
C37A C38A C39A 120.0
C38A C39A C34A 120.0
C19A N2A C1A 108.4(7)
C41A C40A C45A 120.0
C41A C40A C7A 120.0(5)
C45A C40A C7A 119.8(5)
C40A C41A C42A 120.0
C41A C42A C43A 120.0
C44A C43A C42A 120.0
C44A C43A Cl4A 120.3(4)
C42A C43A Cl4A 119.5(4)
C43A C44A C45A 120.0
C44A C45A C40A 120.0
C20B C1B C21B 129.5(8)
C20B C1B N2B 124.3(7)
C21B C1B N2B 106.2(8)
C3B N2B C1B 109.3(7)
N2B C3B C4B 108.4(8)
C21B C4B C3B 107.9(8)
C21B C4B C5B 127.5(8)
C3B C4B C5B 124.7(8)
C6B C5B C28B 123.9(8)
C6B C5B C4B 119.1(8)
C28B C5B C4B 116.9(7)
N15 C6B C5B 129.3(8)
N15 C6B C7B 110.9(7)
C5B C6B C7B 119.6(8)
C8B C7B C6B 104.9(8)
C7B C8B C9B 109.4(8)
C10B C9B N15 125.0(8)
C10B C9B C8B 125.7(7)
N15 C9B C8B 109.1(7)
C9B C10B C11B 124.7(7)
C9B C10B C34B 118.2(7)
C11B C10B C34B 117.1(6)
N14 C11B C10B 128.1(7)
N14 C11B C12B 106.5(7)
C10B C11B C12B 125.4(7)
C13B C12B C11B 110.1(7)
C12B C13B C14B 108.1(8)
C15B C14B N14 127.4(7)
C15B C14B C13B 125.7(8)
N14 C14B C13B 106.9(7)
C14B C15B C16B 122.0(8)
C14B C15B C40B 120.1(7)
C16B C15B C40B 117.8(7)
N13 C16B C15B 126.1(8)
N13 C16B C17B 111.8(6)
C15B C16B C17B 122.0(7)
C18B C17B C16B 104.4(7)
C17B C18B C19B 108.4(7)
C23B C22B C27B 120.0
C23B C22B C20B 120.0(5)
C27B C22B C20B 119.8(5)
C22B C23B C24B 120.0
C23B C24B C25B 120.0
C26B C25B C24B 120.0
C26B C25B Cl2B 120.0(4)
C24B C25B Cl2B 119.9(4)
C25B C26B C27B 120.0
C26B C27B C22B 120.0
N13 C19B C18B 111.8(8)
N13 C19B C20B 123.1(8)
C18B C19B C20B 124.8(8)
C29B C28B C33B 120.0
C29B C28B C5B 119.1(5)
C33B C28B C5B 120.9(5)
C30B C29B C28B 120.0
C29B C30B C31B 120.0
C32B C31B C30B 120.0
C32B C31B Cl1B 119.9(4)
C30B C31B Cl1B 120.0(4)
C31B C32B C33B 120.0
C32B C33B C28B 120.0
C1B C20B C19B 124.1(8)
C1B C20B C22B 118.7(7)
C19B C20B C22B 117.1(7)
C35B C34B C39B 120.0
C35B C34B C10B 119.3(4)
C39B C34B C10B 120.6(5)
C36B C35B C34B 120.0
C35B C36B C37B 120.0
C36B C37B C38B 120.0
C36B C37B Cl4B 120.6(3)
C38B C37B Cl4B 119.4(3)
C37B C38B C39B 120.0
C38B C39B C34B 120.0
C4B C21B C1B 108.2(7)
C4B C21B Pr2 113.8(7)
C1B C21B Pr2 111.3(6)
C41B C40B C45B 120.0
C41B C40B C15B 121.1(4)
C45B C40B C15B 118.6(4)
C40B C41B C42B 120.0
C41B C42B C43B 120.0
C42B C43B C44B 120.0
C42B C43B Cl3B 120.2(4)
C44B C43B Cl3B 119.7(4)
C45B C44B C43B 120.0
C44B C45B C40B 120.0
C4C C1C C2C 109.9(9)
C4C C1C C3C 107.6(9)
C2C C1C C3C 111.0(10)
C4C C1C C71 110.9(8)
C2C C1C C71 108.0(8)
C3C C1C C71 109.4(8)
C8C C5C C6C 110.6(9)
C8C C5C C7C 110.3(10)
C6C C5C C7C 108.7(9)
C8C C5C C65 106.7(8)
C6C C5C C65 112.1(8)
C7C C5C C65 108.3(8)
C52C C9C C51C 111.2(18)
C52C C9C C53C 110.5(18)
C51C C9C C53C 113.4(19)
C52C C9C C59 110.6(16)
C51C C9C C59 105.9(14)
C53C C9C C59 104.9(15)
C13C C10C C11C 113.0(9)
C13C C10C C12C 107.7(9)
C11C C10C C12C 108.2(9)
C13C C10C C77 108.4(7)
C11C C10C C77 107.1(7)
C12C C10C C77 112.5(7)
C18C C16C C19C 110.9(7)
C18C C16C C17C 108.6(7)
C19C C16C C17C 109.2(8)
C18C C16C C30 110.7(6)
C19C C16C C30 109.0(6)
C17C C16C C30 108.3(7)
C21C C20C C50C 113.1(16)
C21C C20C C22C 113.0(15)
C50C C20C C22C 109.2(15)
C21C C20C C24 110.0(13)
C50C C20C C24 105.6(12)
C22C C20C C24 105.5(12)
C26C C23C C25C 108.7(8)
C26C C23C C24C 108.4(9)
C25C C23C C24C 105.9(8)
C26C C23C C43 109.3(6)
C25C C23C C43 114.4(7)
C24C C23C C43 110.0(7)
C28C C27C C30C 110.1(9)
C28C C27C C29C 108.9(11)
C30C C27C C29C 107.3(9)
C28C C27C C37 108.0(7)
C30C C27C C37 108.8(8)
C29C C27C C37 113.7(8)
N11 C99C C86 124.8(8)
N11 C99C C87 109.7(7)
C86 C99C C87 124.7(7)

loop_
_geom_bond_atom_site_label_1
_geom_bond_atom_site_label_2
_geom_bond_distance
Pr1 N7 2.465(6)
Pr1 N8 2.496(5)
Pr1 N6 2.503(6)
Pr1 N5 2.504(5)
Pr1 N4 2.693(6)
Pr1 N3 2.697(6)
Pr1 N1 2.718(7)
Pr1 C21A 2.760(9)
Pr2 N10 2.488(6)
Pr2 N9 2.493(7)
Pr2 N11 2.501(6)
Pr2 N12 2.512(6)
Pr2 N15 2.659(6)
Pr2 N13 2.682(6)
Pr2 N14 2.719(8)
Pr2 C21B 2.744(9)
N1 C8A 1.331(9)
N1 C11A 1.377(9)
N3 C6A 1.388(9)
N3 C3A 1.390(9)
N4 C13A 1.368(9)
N4 C16A 1.384(10)
N5 C6 1.368(8)
N5 C9 1.380(8)
N6 C11 1.349(9)
N6 C14 1.392(9)
N7 C16 1.377(9)
N7 C19 1.411(9)
N8 C1 1.344(9)
N8 C4 1.362(8)
N9 C99 1.362(10)
N9 C96 1.376(9)
N10 C91 1.358(11)
N10 C94 1.386(10)
N11 C99C 1.360(9)
N11 C89 1.363(10)
N12 C82 1.359(10)
N12 C85 1.369(10)
N13 C19B 1.372(10)
N13 C16B 1.378(10)
N14 C11B 1.379(10)
N14 C14B 1.402(11)
N15 C6B 1.364(10)
N15 C9B 1.407(10)
C1 C20 1.444(10)
C1 C2 1.448(10)
C2 C3 1.339(11)
C3 C4 1.466(9)
C4 C5 1.409(9)
C5 C6 1.383(9)
C5 C27 1.536(6)
C6 C7 1.441(9)
C7 C8 1.319(10)
C8 C9 1.458(10)
C9 C10 1.413(9)
C10 C11 1.407(10)
C10 C34 1.508(7)
C11 C12 1.453(9)
C12 C13 1.325(10)
C13 C14 1.461(9)
C21 C22 1.3900
C21 C26 1.3900
C21 C20 1.499(8)
C22 C23 1.3900
C23 C24 1.3900
C24 C25 1.3900
C24 C20C 1.585(15)
C25 C26 1.3900
C20 C19 1.385(10)
C27 C28 1.3900
C27 C32 1.3900
C28 C29 1.3900
C29 C30 1.3900
C30 C31 1.3900
C30 C16C 1.581(7)
C31 C32 1.3900
C19 C18 1.449(11)
C33 C34 1.3900
C33 C38 1.3900
C34 C35 1.3900
C35 C36 1.3900
C36 C37 1.3900
C37 C38 1.3900
C37 C27C 1.560(8)
C18 C17 1.354(10)
C40 C41 1.3900
C40 C45 1.3900
C40 C15 1.514(7)
C41 C42 1.3900
C42 C43 1.3900
C43 C44 1.3900
C43 C23C 1.590(8)
C44 C45 1.3900
C17 C16 1.419(10)
C57 C58 1.3900
C57 C62 1.3900
C58 C59 1.3900
C59 C60 1.3900
C59 C9C 1.640(17)
C60 C61 1.3900
C61 C62 1.3900
C62 C86 1.523(9)
C16 C15 1.421(10)
C63 C64 1.3900
C63 C68 1.3900
C64 C65 1.3900
C65 C66 1.3900
C65 C5C 1.574(11)
C66 C67 1.3900
C67 C68 1.3900
C68 C90 1.546(9)
C15 C14 1.421(10)
C69 C70 1.3900
C69 C74 1.3900
C70 C71 1.3900
C71 C72 1.3900
C71 C1C 1.591(9)
C72 C73 1.3900
C73 C74 1.3900
C74 C95 1.520(9)
C75 C76 1.3900
C75 C80 1.3900
C76 C77 1.3900
C77 C78 1.3900
C77 C10C 1.571(9)
C78 C79 1.3900
C79 C80 1.3900
C80 C81 1.557(9)
C81 C82 1.393(11)
C81 C99 1.416(11)
C82 C83 1.450(10)
C83 C84 1.389(12)
C84 C85 1.510(11)
C85 C86 1.375(12)
C86 C99C 1.410(11)
C87 C88 1.357(11)
C87 C99C 1.438(12)
C88 C89 1.414(11)
C89 C90 1.448(11)
C90 C91 1.398(12)
C91 C92 1.428(11)
C92 C93 1.416(12)
C93 C94 1.456(11)
C94 C95 1.385(12)
C95 C96 1.412(11)
C96 C97 1.446(12)
C97 C98 1.343(11)
C98 C99 1.463(11)
C1A C21A 1.377(11)
C1A N2A 1.401(10)
C1A C2A 1.431(11)
C2A C3A 1.370(10)
C2A C34A 1.478(8)
C3A C4A 1.452(10)
C4A C5A 1.339(10)
C5A C6A 1.427(10)
C6A C7A 1.409(10)
C7A C8A 1.417(10)
C7A C40A 1.491(8)
C8A C9A 1.377(10)
C9A C10A 1.345(10)
C10A C11A 1.369(10)
C11A C12A 1.440(10)
C12A C13A 1.398(10)
C12A C22A 1.491(8)
C13A C14A 1.422(10)
C14A C15A 1.370(10)
C15A C16A 1.419(11)
C16A C17A 1.443(11)
C17A C18A 1.374(12)
C17A C28A 1.502(8)
C21A C18A 1.358(10)
C22A C23A 1.3900
C22A C27A 1.3900
C23A C24A 1.3900
C24A C25A 1.3900
C25A C26A 1.3900
C25A Cl1A 1.734(4)
C26A C27A 1.3900
C18A C19A 1.365(10)
C28A C29A 1.3900
C28A C33A 1.3900
C29A C30A 1.3900
C30A C31A 1.3900
C31A C32A 1.3900
C31A Cl2A 1.717(4)
C32A C33A 1.3900
C19A N2A 1.345(10)
C34A C35A 1.3900
C34A C39A 1.3900
C35A C36A 1.3900
C36A C37A 1.3900
C37A C38A 1.3900
C37A Cl3A 1.745(5)
C38A C39A 1.3900
C40A C41A 1.3900
C40A C45A 1.3900
C41A C42A 1.3900
C42A C43A 1.3900
C43A C44A 1.3900
C43A Cl4A 1.725(4)
C44A C45A 1.3900
C1B C20B 1.368(12)
C1B C21B 1.417(11)
C1B N2B 1.440(10)
N2B C3B 1.332(11)
C3B C4B 1.441(11)
C4B C21B 1.377(12)
C4B C5B 1.451(12)
C5B C6B 1.388(11)
C5B C28B 1.448(9)
C6B C7B 1.488(12)
C7B C8B 1.347(12)
C8B C9B 1.443(12)
C9B C10B 1.388(11)
C10B C11B 1.419(12)
C10B C34B 1.501(8)
C11B C12B 1.420(11)
C12B C13B 1.324(11)
C13B C14B 1.422(11)
C14B C15B 1.393(11)
C15B C16B 1.438(10)
C15B C40B 1.455(9)
C16B C17B 1.465(11)
C17B C18B 1.347(11)
C18B C19B 1.419(12)
C22B C23B 1.3900
C22B C27B 1.3900
C22B C20B 1.499(9)
C23B C24B 1.3900
C24B C25B 1.3900
C25B C26B 1.3900
C25B Cl2B 1.708(4)
C26B C27B 1.3900
C19B C20B 1.431(11)
C28B C29B 1.3900
C28B C33B 1.3900
C29B C30B 1.3900
C30B C31B 1.3900
C31B C32B 1.3900
C31B Cl1B 1.738(5)
C32B C33B 1.3900
C34B C35B 1.3900
C34B C39B 1.3900
C35B C36B 1.3900
C36B C37B 1.3900
C37B C38B 1.3900
C37B Cl4B 1.727(4)
C38B C39B 1.3900
C40B C41B 1.3900
C40B C45B 1.3900
C41B C42B 1.3900
C42B C43B 1.3900
C43B C44B 1.3900
C43B Cl3B 1.731(4)
C44B C45B 1.3900
C1C C4C 1.524(13)
C1C C2C 1.532(15)
C1C C3C 1.535(14)
C5C C8C 1.523(14)
C5C C6C 1.525(14)
C5C C7C 1.529(13)
C9C C52C 1.49(2)
C9C C51C 1.52(2)
C9C C53C 1.52(2)
C10C C13C 1.513(13)
C10C C11C 1.522(12)
C10C C12C 1.533(13)
C16C C18C 1.519(10)
C16C C19C 1.531(12)
C16C C17C 1.538(12)
C20C C21C 1.51(2)
C20C C50C 1.524(19)
C20C C22C 1.53(2)
C23C C26C 1.518(12)
C23C C25C 1.521(13)
C23C C24C 1.530(12)
C27C C28C 1.507(13)
C27C C30C 1.509(14)
C27C C29C 1.544(15)

loop_
_platon_squeeze_void_nr
_platon_squeeze_void_average_x
_platon_squeeze_void_average_y
_platon_squeeze_void_average_z
_platon_squeeze_void_volume
_platon_squeeze_void_count_electrons
_platon_squeeze_void_content
1 -0.002 0.100 0.023 78 34 ' '
2 0.504 -0.008 0.164 6676 2744 ' '
3 1.002 -0.101 0.976 76 32 ' '
4 0.576 0.048 0.391 20 8 ' '
5 0.498 0.400 0.523 77 31 ' '
6 0.076 0.452 0.891 20 7 ' '
7 0.502 0.601 0.476 76 33 ' '
8 0.924 0.548 0.109 20 6 ' '
9 0.424 0.952 0.609 20 5 ' '
